data_2206459
loop_
_publ_author_name
'Li, Ming-Tian'
'Fu, Xu-Cheng'
'Wang, Cheng-Gang'

_publ_section_title <i>catena</i>-Poly[[aqua(1,10-phenanthroline)zinc(II)]-\m-maleato-\k^3^<i>O</i>,<i>O</i>:<i>O</i>']
_journal_issue 8
_journal_name_full 'Acta Crystallographica Section E'
_journal_page_first m1436
_journal_page_last m1438
_journal_paper_doi 10.1107/S1600536805020271
_journal_volume 61
_journal_year 2005
_chemical_formula_iupac '[Zn (C4 H2 O4) (C12 H8 N2) (H2 O)]'
_chemical_formula_moiety 'C16 H12 N2 O5 Zn'
_chemical_formula_sum 'C16 H12 N2 O5 Zn'
_chemical_formula_weight 377.65
_chemical_name_common '[Zn(phen)(mal)(H~2~O)]~n~'
_chemical_name_systematic
;
catena-Poly[[aqua(1,10-phenanthroline)zinc(II)]-\m-maleate-\k^3^O,O,O']
;
_space_group_IT_number 4
_symmetry_cell_setting monoclinic
_symmetry_space_group_name_Hall 'P 2yb'
_symmetry_space_group_name_H-M 'P 1 21 1'
_atom_sites_solution_hydrogens geom
_atom_sites_solution_primary direct
_atom_sites_solution_secondary difmap
_audit_creation_method SHELXL97
_cell_angle_alpha 90.00
_cell_angle_beta 91.8930(10)
_cell_angle_gamma 90.00
_cell_formula_units_Z 2
_cell_length_a 9.9906(8)
_cell_length_b 7.2954(6)
_cell_length_c 10.2946(9)
_cell_measurement_reflns_used 3990
_cell_measurement_temperature 292(2)
_cell_measurement_theta_max 28.25
_cell_measurement_theta_min 2.79
_cell_volume 749.92(11)
_computing_cell_refinement SMART
_computing_data_collection 'SMART (Bruker, 2000)'
_computing_data_reduction 'SAINT (Bruker, 2000)'
_computing_molecular_graphics 'SHELXTL (Bruker, 1997)'
_computing_publication_material SHELXTL
_computing_structure_refinement 'SHELXL97 (Sheldrick, 1997)'
_computing_structure_solution 'SHELXS97 (Sheldrick, 1997)'
_diffrn_ambient_temperature 292(2)
_diffrn_measured_fraction_theta_full 0.983
_diffrn_measured_fraction_theta_max 0.983
_diffrn_measurement_device_type 'Bruker SMART CCD area-detector'
_diffrn_measurement_method '\f and \w'
_diffrn_radiation_monochromator graphite
_diffrn_radiation_source 'fine-focus sealed tube'
_diffrn_radiation_type MoK\a
_diffrn_radiation_wavelength 0.71073
_diffrn_reflns_av_R_equivalents 0.0188
_diffrn_reflns_av_sigmaI/netI 0.0289
_diffrn_reflns_limit_h_max 12
_diffrn_reflns_limit_h_min -12
_diffrn_reflns_limit_k_max 4
_diffrn_reflns_limit_k_min -9
_diffrn_reflns_limit_l_max 13
_diffrn_reflns_limit_l_min -13
_diffrn_reflns_number 4505
_diffrn_reflns_theta_full 27.49
_diffrn_reflns_theta_max 27.49
_diffrn_reflns_theta_min 2.04
_diffrn_standards_decay_% 0
_diffrn_standards_number 0
_exptl_absorpt_coefficient_mu 1.668
_exptl_absorpt_correction_T_max 0.717
_exptl_absorpt_correction_T_min 0.516
_exptl_absorpt_correction_type multi-scan
_exptl_absorpt_process_details '(SADABS; Bruker, 2000)'
_exptl_crystal_colour colourless
_exptl_crystal_density_diffrn 1.672
_exptl_crystal_density_method 'not measured'
_exptl_crystal_description block
_exptl_crystal_F_000 384
_exptl_crystal_size_max 0.44
_exptl_crystal_size_mid 0.42
_exptl_crystal_size_min 0.20
_refine_diff_density_max 0.229
_refine_diff_density_min -0.330
_refine_ls_abs_structure_details 'Flack (1983), with 498 Friedel pairs'
_refine_ls_abs_structure_Flack 0.283(16)
_refine_ls_extinction_method none
_refine_ls_goodness_of_fit_ref 1.103
_refine_ls_hydrogen_treatment mixed
_refine_ls_matrix_type full
_refine_ls_number_parameters 226
_refine_ls_number_reflns 2355
_refine_ls_number_restraints 3
_refine_ls_restrained_S_all 1.102
_refine_ls_R_factor_all 0.0229
_refine_ls_R_factor_gt 0.0223
_refine_ls_shift/su_max 0.004
_refine_ls_shift/su_mean 0.000
_refine_ls_structure_factor_coef Fsqd
_refine_ls_weighting_details 'calc w = 1/[\s^2^(Fo^2^)+(0.0446P)^2^+0.0065P] where P=(Fo^2^+2Fc^2^)/3'
_refine_ls_weighting_scheme calc
_refine_ls_wR_factor_gt 0.0645
_refine_ls_wR_factor_ref 0.0648
_reflns_number_gt 2303
_reflns_number_total 2355
_reflns_threshold_expression I>2\s(I)
_cod_data_source_file is6086.cif
_cod_data_source_block I
_cod_depositor_comments
;
The following automatic conversions were performed:
'_symmetry_cell_setting' value 'Monoclinic' changed to 'monoclinic'
according to '/home/saulius/struct/CIF-dictionaries/cif_core.dic'
dictionary named 'cif_core.dic' version 2.4.1 from 2010-06-29.

Automatic conversion script
Id: cif_fix_enum 1527 2010-12-29 10:47:43Z saulius 

The following automatic conversions were performed:

'_symmetry_cell_setting' value 'Monoclinic' changed to 'monoclinic'
according to /home/saulius/struct/CIF-dictionaries/cif_core.dic
dictionary named 'cif_core.dic' version 2.4.1 from 2010-06-29.

Automatic conversion script
Id: cif_fix_values 1715 2011-07-08 13:25:40Z adriana 
;
_cod_original_sg_symbol_H-M 'P 21'
_cod_database_code 2206459
_cod_database_fobs_code 2206459

loop_
_symmetry_equiv_pos_as_xyz
'x, y, z'
'-x, y+1/2, -z'

loop_
_atom_site_label
_atom_site_fract_x
_atom_site_fract_y
_atom_site_fract_z
_atom_site_U_iso_or_equiv
_atom_site_adp_type
_atom_site_calc_flag
_atom_site_refinement_flags
_atom_site_occupancy
_atom_site_type_symbol
Zn1 0.70215(2) 0.51252(6) 0.737663(19) 0.03322(9) Uani d . 1 Zn
N1 0.88285(19) 0.5412(3) 0.85949(18) 0.0348(5) Uani d . 1 N
N2 0.62861(17) 0.4987(5) 0.92923(17) 0.0359(4) Uani d . 1 N
O1 0.7102(2) 0.8103(4) 0.6846(2) 0.0445(5) Uani d . 1 O
O2 0.8102(2) 0.6012(3) 0.57134(19) 0.0515(5) Uani d . 1 O
O3 0.50582(19) 0.4869(4) 0.66191(19) 0.0468(6) Uani d D 1 O
O4 0.7467(2) 0.2476(3) 0.6918(2) 0.0421(5) Uani d . 1 O
C1 1.0089(2) 0.5569(4) 0.8234(3) 0.0462(7) Uani d . 1 C
H1 1.0268 0.5550 0.7354 0.055 Uiso calc R 1 H
C2 1.1153(3) 0.5762(5) 0.9140(4) 0.0598(9) Uani d . 1 C
H2 1.2022 0.5867 0.8853 0.072 Uiso calc R 1 H
C3 1.0934(3) 0.5797(5) 1.0421(4) 0.0599(9) Uani d . 1 C
H3 1.1646 0.5937 1.1018 0.072 Uiso calc R 1 H
C4 0.9619(3) 0.5619(4) 1.0847(3) 0.0485(7) Uani d . 1 C
C5 0.9259(4) 0.5593(5) 1.2183(3) 0.0684(11) Uani d . 1 C
H5 0.9926 0.5744 1.2826 0.082 Uiso calc R 1 H
C6 0.7994(4) 0.5357(10) 1.2532(2) 0.0668(14) Uani d . 1 C
H6 0.7802 0.5329 1.3410 0.080 Uiso calc R 1 H
C7 0.6931(3) 0.5146(7) 1.1581(2) 0.0500(6) Uani d . 1 C
C8 0.5589(4) 0.4824(6) 1.1878(3) 0.0612(10) Uani d . 1 C
H8 0.5343 0.4766 1.2740 0.073 Uiso calc R 1 H
C9 0.4651(3) 0.4597(5) 1.0908(3) 0.0619(10) Uani d . 1 C
H9 0.3762 0.4379 1.1101 0.074 Uiso calc R 1 H
C10 0.5028(3) 0.4691(4) 0.9626(3) 0.0482(8) Uani d . 1 C
H10 0.4374 0.4541 0.8971 0.058 Uiso calc R 1 H
C11 0.7235(2) 0.5198(5) 1.02570(19) 0.0359(4) Uani d . 1 C
C12 0.8595(2) 0.5424(4) 0.9880(2) 0.0345(6) Uani d . 1 C
C13 0.7039(3) 0.1743(4) 0.5874(3) 0.0389(6) Uani d . 1 C
C14 0.8067(3) 0.0820(5) 0.5078(3) 0.0435(7) Uani d . 1 C
H14 0.8520 0.1573 0.4511 0.052 Uiso calc R 1 H
C15 0.8411(3) -0.0917(5) 0.5076(3) 0.0434(7) Uani d . 1 C
H15 0.9063 -0.1286 0.4507 0.052 Uiso calc R 1 H
C16 0.7820(3) 0.7664(4) 0.5932(2) 0.0388(6) Uani d . 1 C
H3B 0.481(4) 0.559(6) 0.601(4) 0.068(13) Uiso d D 1 H
O5 0.5872(2) 0.1849(4) 0.5418(2) 0.0545(6) Uani d . 1 O
H3A 0.524(5) 0.391(7) 0.620(5) 0.087(17) Uiso d D 1 H

loop_
_atom_site_aniso_label
_atom_site_aniso_U_11
_atom_site_aniso_U_22
_atom_site_aniso_U_33
_atom_site_aniso_U_12
_atom_site_aniso_U_13
_atom_site_aniso_U_23
Zn1 0.03869(13) 0.03697(15) 0.02378(12) -0.00009(15) -0.00222(8) 0.00103(15)
N1 0.0361(8) 0.0376(15) 0.0307(8) -0.0020(9) 0.0000(6) -0.0024(9)
N2 0.0365(7) 0.0412(12) 0.0303(7) 0.0040(13) 0.0038(6) 0.0014(13)
O1 0.0532(12) 0.0444(12) 0.0367(12) 0.0027(10) 0.0148(9) 0.0036(9)
O2 0.0820(14) 0.0408(11) 0.0320(9) 0.0102(11) 0.0076(9) 0.0005(9)
O3 0.0463(8) 0.0515(16) 0.0416(9) 0.0062(11) -0.0145(7) 0.0041(12)
O4 0.0527(11) 0.0369(11) 0.0354(11) 0.0039(9) -0.0167(9) -0.0049(8)
C1 0.0400(11) 0.051(2) 0.0480(13) -0.0026(11) 0.0052(10) -0.0014(12)
C2 0.0366(12) 0.057(2) 0.085(2) -0.0045(13) -0.0054(13) -0.0053(17)
C3 0.0512(14) 0.0528(18) 0.074(2) -0.0027(14) -0.0297(15) -0.0075(16)
C4 0.0581(14) 0.0428(17) 0.0431(13) 0.0031(12) -0.0213(12) -0.0084(11)
C5 0.106(3) 0.061(3) 0.0355(13) 0.005(2) -0.0323(16) -0.0087(14)
C6 0.106(3) 0.071(4) 0.0235(10) 0.008(2) -0.0045(13) -0.0083(17)
C7 0.0754(15) 0.0465(13) 0.0287(9) 0.007(2) 0.0097(10) 0.0015(19)
C8 0.0872(19) 0.059(3) 0.0397(12) 0.008(2) 0.0307(14) 0.0072(16)
C9 0.0608(16) 0.063(2) 0.0638(19) 0.0080(15) 0.0309(16) 0.0144(16)
C10 0.0416(11) 0.053(2) 0.0502(14) 0.0024(12) 0.0085(10) 0.0071(13)
C11 0.0485(10) 0.0338(11) 0.0256(8) 0.0045(16) 0.0018(7) -0.0023(15)
C12 0.0438(10) 0.0343(16) 0.0251(9) 0.0002(10) -0.0057(8) -0.0048(10)
C13 0.0513(14) 0.0321(13) 0.0326(13) -0.0012(11) -0.0078(10) 0.0017(10)
C14 0.0560(17) 0.0426(15) 0.0324(13) -0.0068(13) 0.0067(12) 0.0033(11)
C15 0.0518(16) 0.0464(17) 0.0327(14) 0.0004(14) 0.0113(12) 0.0019(12)
C16 0.0482(13) 0.0398(14) 0.0284(12) 0.0003(11) -0.0006(9) 0.0044(10)
O5 0.0568(11) 0.0530(13) 0.0518(12) 0.0067(10) -0.0247(9) -0.0168(10)

loop_
_atom_type_symbol
_atom_type_description
_atom_type_scat_dispersion_real
_atom_type_scat_dispersion_imag
_atom_type_scat_source
C C 0.0033 0.0016 'International Tables Vol C Tables 4.2.6.8 and 6.1.1.4'
H H 0.0000 0.0000 'International Tables Vol C Tables 4.2.6.8 and 6.1.1.4'
N N 0.0061 0.0033 'International Tables Vol C Tables 4.2.6.8 and 6.1.1.4'
O O 0.0106 0.0060 'International Tables Vol C Tables 4.2.6.8 and 6.1.1.4'
Zn Zn 0.2839 1.4301 'International Tables Vol C Tables 4.2.6.8 and 6.1.1.4'

loop_
_geom_angle_atom_site_label_1
_geom_angle_atom_site_label_2
_geom_angle_atom_site_label_3
_geom_angle_site_symmetry_1
_geom_angle_site_symmetry_3
_geom_angle
_geom_angle_publ_flag
O1 Zn1 O2 . . 59.48(8) yes
O1 Zn1 O3 . . 92.11(11) yes
O1 Zn1 O4 . . 148.31(7) yes
O2 Zn1 O3 . . 102.62(9) yes
O2 Zn1 O4 . . 88.96(10) yes
O3 Zn1 O4 . . 92.16(11) yes
O1 Zn1 N1 . . 90.65(9) yes
O1 Zn1 N2 . . 106.72(11) yes
O2 Zn1 N1 . . 90.08(8) yes
O2 Zn1 N2 . . 161.42(10) yes
O3 Zn1 N1 . . 166.59(8) yes
O3 Zn1 N2 . . 89.60(7) yes
O4 Zn1 N1 . . 92.38(9) yes
O4 Zn1 N2 . . 104.70(12) yes
N1 Zn1 N2 . . 77.04(7) yes
C1 N1 C12 . . 118.0(2) ?
C1 N1 Zn1 . . 128.56(17) ?
C12 N1 Zn1 . . 113.47(15) ?
C10 N2 C11 . . 118.1(2) ?
C10 N2 Zn1 . . 127.18(17) ?
C11 N2 Zn1 . . 114.70(13) ?
C16 O1 Zn1 . . 87.76(19) ?
C16 O2 Zn1 . . 91.42(16) ?
Zn1 O3 H3B . . 118(3) ?
Zn1 O3 H3A . . 93(3) ?
H3B O3 H3A . . 101(4) ?
C13 O4 Zn1 . . 121.84(19) ?
N1 C1 C2 . . 121.9(3) ?
N1 C1 H1 . . 119.0 ?
C2 C1 H1 . . 119.0 ?
C3 C2 C1 . . 120.8(3) ?
C3 C2 H2 . . 119.6 ?
C1 C2 H2 . . 119.6 ?
C2 C3 C4 . . 119.2(3) ?
C2 C3 H3 . . 120.4 ?
C4 C3 H3 . . 120.4 ?
C3 C4 C12 . . 116.9(3) ?
C3 C4 C5 . . 124.6(3) ?
C12 C4 C5 . . 118.5(3) ?
C6 C5 C4 . . 122.0(3) ?
C6 C5 H5 . . 119.0 ?
C4 C5 H5 . . 119.0 ?
C5 C6 C7 . . 121.2(2) ?
C5 C6 H6 . . 119.4 ?
C7 C6 H6 . . 119.4 ?
C8 C7 C11 . . 117.0(2) ?
C8 C7 C6 . . 124.2(2) ?
C11 C7 C6 . . 118.8(2) ?
C9 C8 C7 . . 120.1(2) ?
C9 C8 H8 . . 120.0 ?
C7 C8 H8 . . 120.0 ?
C8 C9 C10 . . 119.5(3) ?
C8 C9 H9 . . 120.3 ?
C10 C9 H9 . . 120.3 ?
N2 C10 C9 . . 122.9(3) ?
N2 C10 H10 . . 118.6 ?
C9 C10 H10 . . 118.6 ?
N2 C11 C7 . . 122.5(2) ?
N2 C11 C12 . . 117.32(17) ?
C7 C11 C12 . . 120.2(2) ?
N1 C12 C4 . . 123.1(2) ?
N1 C12 C11 . . 117.41(19) ?
C4 C12 C11 . . 119.4(2) ?
O5 C13 O4 . . 125.5(3) ?
O5 C13 C14 . . 118.2(3) ?
O4 C13 C14 . . 116.0(3) ?
C15 C14 C13 . . 128.3(3) ?
C15 C14 H14 . . 115.8 ?
C13 C14 H14 . . 115.8 ?
C14 C15 C16 . 1_545 124.0(3) ?
C14 C15 H15 . . 118.0 ?
C16 C15 H15 1_545 . 118.0 ?
O1 C16 O2 . . 121.3(3) ?
O1 C16 C15 . 1_565 121.1(3) ?
O2 C16 C15 . 1_565 117.6(2) ?

loop_
_geom_bond_atom_site_label_1
_geom_bond_atom_site_label_2
_geom_bond_site_symmetry_2
_geom_bond_distance
_geom_bond_publ_flag
Zn1 O1 . 2.242(3) yes
Zn1 O2 . 2.153(2) yes
Zn1 O3 . 2.0951(18) yes
Zn1 O4 . 2.042(2) yes
Zn1 N1 . 2.1741(19) yes
Zn1 N2 . 2.1295(17) yes
N1 C1 . 1.329(3) ?
N1 C12 . 1.351(3) ?
N2 C10 . 1.332(3) ?
N2 C11 . 1.359(3) ?
O1 C16 . 1.244(3) ?
O2 C16 . 1.260(4) ?
O3 H3B . 0.85(3) ?
O3 H3A . 0.84(4) ?
O4 C13 . 1.262(3) ?
C1 C2 . 1.398(4) ?
C1 H1 . 0.9300 ?
C2 C3 . 1.344(6) ?
C2 H2 . 0.9300 ?
C3 C4 . 1.405(5) ?
C3 H3 . 0.9300 ?
C4 C12 . 1.411(3) ?
C4 C5 . 1.433(4) ?
C5 C6 . 1.337(5) ?
C5 H5 . 0.9300 ?
C6 C7 . 1.429(4) ?
C6 H6 . 0.9300 ?
C7 C8 . 1.405(4) ?
C7 C11 . 1.406(3) ?
C8 C9 . 1.357(5) ?
C8 H8 . 0.9300 ?
C9 C10 . 1.385(4) ?
C9 H9 . 0.9300 ?
C10 H10 . 0.9300 ?
C11 C12 . 1.435(3) ?
C13 O5 . 1.245(3) ?
C13 C14 . 1.495(4) ?
C14 C15 . 1.313(5) ?
C14 H14 . 0.9300 ?
C15 C16 1_545 1.494(4) ?
C15 H15 . 0.9300 ?
C16 C15 1_565 1.494(4) ?

loop_
_geom_hbond_atom_site_label_D
_geom_hbond_atom_site_label_H
_geom_hbond_atom_site_label_A
_geom_hbond_site_symmetry_A
_geom_hbond_distance_DH
_geom_hbond_distance_HA
_geom_hbond_distance_DA
_geom_hbond_angle_DHA
_geom_hbond_publ_flag
O3 H3A O5 . 0.84(4) 1.83(4) 2.666(4) 171(5) yes
O3 H3B O5 2_656 0.85(3) 1.84(4) 2.687(3) 171(4) yes

loop_
_geom_torsion_atom_site_label_1
_geom_torsion_atom_site_label_2
_geom_torsion_atom_site_label_3
_geom_torsion_atom_site_label_4
_geom_torsion_site_symmetry_4
_geom_torsion
O4 Zn1 N1 C1 . 73.3(3)
O3 Zn1 N1 C1 . -177.0(5)
N2 Zn1 N1 C1 . 177.8(3)
O2 Zn1 N1 C1 . -15.7(3)
O1 Zn1 N1 C1 . -75.1(3)
O4 Zn1 N1 C12 . -106.6(2)
O3 Zn1 N1 C12 . 3.1(6)
N2 Zn1 N1 C12 . -2.1(2)
O2 Zn1 N1 C12 . 164.4(2)
O1 Zn1 N1 C12 . 104.9(2)
O4 Zn1 N2 C10 . -87.6(3)
O3 Zn1 N2 C10 . 4.5(3)
O2 Zn1 N2 C10 . 136.2(3)
N1 Zn1 N2 C10 . -176.7(3)
O1 Zn1 N2 C10 . 96.6(3)
O4 Zn1 N2 C11 . 91.2(3)
O3 Zn1 N2 C11 . -176.7(3)
O2 Zn1 N2 C11 . -45.0(5)
N1 Zn1 N2 C11 . 2.1(3)
O1 Zn1 N2 C11 . -84.6(3)
O4 Zn1 O1 C16 . -7.1(2)
O3 Zn1 O1 C16 . -104.65(16)
N2 Zn1 O1 C16 . 165.13(15)
O2 Zn1 O1 C16 . -1.23(16)
N1 Zn1 O1 C16 . 88.48(17)
O4 Zn1 O2 C16 . 178.13(17)
O3 Zn1 O2 C16 . 86.15(19)
N2 Zn1 O2 C16 . -43.9(4)
N1 Zn1 O2 C16 . -89.50(18)
O1 Zn1 O2 C16 . 1.21(16)
O3 Zn1 O4 C13 . 38.9(2)
N2 Zn1 O4 C13 . 129.0(2)
O2 Zn1 O4 C13 . -63.7(2)
N1 Zn1 O4 C13 . -153.8(2)
O1 Zn1 O4 C13 . -58.7(3)
C12 N1 C1 C2 . -0.7(5)
Zn1 N1 C1 C2 . 179.4(2)
N1 C1 C2 C3 . -0.1(6)
C1 C2 C3 C4 . 0.6(6)
C2 C3 C4 C12 . -0.4(5)
C2 C3 C4 C5 . 178.5(3)
C3 C4 C5 C6 . -177.7(5)
C12 C4 C5 C6 . 1.2(6)
C4 C5 C6 C7 . -1.0(9)
C5 C6 C7 C8 . 177.5(5)
C5 C6 C7 C11 . -0.2(9)
C11 C7 C8 C9 . -0.6(7)
C6 C7 C8 C9 . -178.4(5)
C7 C8 C9 C10 . -0.2(6)
C11 N2 C10 C9 . 0.2(5)
Zn1 N2 C10 C9 . 179.0(3)
C8 C9 C10 N2 . 0.4(5)
C10 N2 C11 C7 . -1.1(6)
Zn1 N2 C11 C7 . 180.0(3)
C10 N2 C11 C12 . 177.0(3)
Zn1 N2 C11 C12 . -1.9(4)
C8 C7 C11 N2 . 1.3(7)
C6 C7 C11 N2 . 179.2(5)
C8 C7 C11 C12 . -176.7(3)
C6 C7 C11 C12 . 1.2(7)
C1 N1 C12 C4 . 0.9(4)
Zn1 N1 C12 C4 . -179.2(2)
C1 N1 C12 C11 . -178.2(3)
Zn1 N1 C12 C11 . 1.8(3)
C3 C4 C12 N1 . -0.4(4)
C5 C4 C12 N1 . -179.3(3)
C3 C4 C12 C11 . 178.7(3)
C5 C4 C12 C11 . -0.3(4)
N2 C11 C12 N1 . 0.1(5)
C7 C11 C12 N1 . 178.2(4)
N2 C11 C12 C4 . -179.0(3)
C7 C11 C12 C4 . -0.9(5)
Zn1 O4 C13 O5 . -45.3(4)
Zn1 O4 C13 C14 . 129.0(2)
O5 C13 C14 C15 . -90.7(5)
O4 C13 C14 C15 . 94.6(4)
C13 C14 C15 C16 1_545 -1.2(6)
Zn1 O1 C16 O2 . 2.1(3)
Zn1 O1 C16 C15 1_565 -176.1(2)
Zn1 O2 C16 O1 . -2.2(3)
Zn1 O2 C16 C15 1_565 176.1(2)
